data_1008433
loop_
_publ_author_name
'Averbuch-Pouchot, M T'

_publ_section_title
;
Crystal chemistry of cyclo-hexaphosphates. III. Structure of dilithium
dimanganese cyclo-hexaphosphate decahydrate
;
_journal_coden_ASTM ACSCEE
_journal_name_full 'Acta Crystallographica C (39,1983-)'
_journal_page_first 1856
_journal_page_last 1858
_journal_volume 45
_journal_year 1989
_chemical_formula_structural 'Li2 Mn2 (P6 O18) (H2 O)10'
_chemical_formula_sum 'H20 Li2 Mn2 O28 P6'
_chemical_name_systematic
;
Dilithium dimanganese cyclo-hexaphosphate decahydrate
;
_space_group_IT_number 2
_symmetry_cell_setting triclinic
_symmetry_Int_Tables_number 2
_symmetry_space_group_name_Hall '-P 1'
_symmetry_space_group_name_H-M 'P -1'
_cell_angle_alpha 118.31(5)
_cell_angle_beta 110.62(5)
_cell_angle_gamma 86.27(5)
_cell_formula_units_Z 1
_cell_length_a 7.286(5)
_cell_length_b 9.761(7)
_cell_length_c 10.026(6)
_cell_volume 583.0
_refine_ls_R_factor_all 0.027
_cod_database_code 1008433

loop_
_symmetry_equiv_pos_as_xyz
x,y,z
-x,-y,-z

loop_
_atom_site_label
_atom_site_type_symbol
_atom_site_symmetry_multiplicity
_atom_site_Wyckoff_symbol
_atom_site_fract_x
_atom_site_fract_y
_atom_site_fract_z
_atom_site_occupancy
_atom_site_attached_hydrogens
_atom_site_calc_flag
Mn1 Mn2+ 2 i -0.56256(5) 0.28899(4) 0.19191(4) 1. 0 d
Li1 Li1+ 2 i 0.1120(7) 0.3101(5) 0.6684(5) 1. 0 d
P1 P5+ 2 i 0.00549(9) -0.15256(7) 0.15455(6) 1. 0 d
P2 P5+ 2 i -0.16798(8) 0.32446(7) 0.10561(6) 1. 0 d
P3 P5+ 2 i -0.09358(9) -0.19103(7) -0.30093(6) 1. 0 d
O1 O2- 2 i 0.1289(3) 0.0118(2) 0.2211(2) 1. 0 d
O2 O2- 2 i -0.1376(3) 0.2675(2) -0.0623(2) 1. 0 d
O3 O2- 2 i -0.0275(3) 0.1777(2) -0.2937(2) 1. 0 d
O4 O2- 2 i 0.1954(3) 0.1636(2) -0.0388(2) 1. 0 d
O5 O2- 2 i 0.0467(3) 0.5224(2) 0.7719(2) 1. 0 d
O6 O2- 2 i -0.3857(3) 0.3108(2) 0.0656(2) 1. 0 d
O7 O2- 2 i -0.7249(3) 0.2834(2) 0.3352(2) 1. 0 d
O8 O2- 2 i 0.0238(3) 0.2345(2) -0.5634(2) 1. 0 d
O9 O2- 2 i -0.0854(3) 0.1897(2) 0.1504(2) 1. 0 d
O10 O2- 2 i 0.6076(3) 0.7076(2) 0.2379(2) 1. 2 d
O11 O2- 2 i 0.3707(4) 0.9771(3) 0.5613(3) 1. 2 d
O12 O2- 2 i 0.6919(3) 0.4029(3) 0.4212(3) 1. 2 d
O13 O2- 2 i 0.6578(3) 0.4817(3) 0.7596(3) 1. 2 d
O14 O2- 2 i -0.5398(3) -0.0695(2) -0.1746(2) 1. 2 d
H1 H1+ 2 i 0.554(7) 0.690(5) 0.147(5) 1. 0 d
H2 H1+ 2 i 0.617(7) 0.798(5) 0.304(5) 1. 0 d
H3 H1+ 2 i 0.65(1) 0.932(8) 0.375(8) 1. 0 d
H4 H1+ 2 i 0.252(8) 0.921(6) 0.473(6) 1. 0 d
H5 H1+ 2 i 0.698(7) 0.495(5) 0.496(5) 1. 0 d
H6 H1+ 2 i 0.217(7) 0.632(5) 0.559(5) 1. 0 d
H7 H1+ 2 i 0.747(6) 0.471(5) 0.768(5) 1. 0 d
H8 H1+ 2 i 0.394(7) 0.573(5) 0.246(5) 1. 0 d
H9 H1+ 2 i 0.392(7) -0.022(5) 0.868(5) 1. 0 d
H10 H1+ 2 i 0.438(8) 0.937(6) 0.746(6) 1. 0 d

loop_
_atom_type_symbol
_atom_type_oxidation_number
Mn2+ 2.000
Li1+ 1.000
P5+ 5.000
O2- -2.000
H1+ 1.000
